data_1532479
loop_
_publ_author_name
'Hadlington, Terrance J.'
'Hermann, Markus'
'Frenking, Gernot'
'Jones, Cameron'

_publ_section_title
;
 Two-coordinate group 14 element(ii) hydrides as reagents for the facile,
 and sometimes reversible, hydrogermylation/hydrostannylation of
 unactivated alkenes and alkynes
;
_journal_issue 12
_journal_name_full 'Chem. Sci.'
_journal_page_first 7249
_journal_paper_doi 10.1039/C5SC03376D
_journal_volume 6
_journal_year 2015
_chemical_formula_sum 'C53 H61 N Si Sn'
_chemical_formula_weight 858.81
_chemical_name_systematic
; 
 ? 
;
_space_group_IT_number 14
_symmetry_cell_setting monoclinic
_symmetry_space_group_name_Hall '-P 2yn'
_symmetry_space_group_name_H-M 'P 1 21/n 1'
_atom_sites_solution_hydrogens geom
_atom_sites_solution_primary direct
_atom_sites_solution_secondary difmap
_audit_creation_method SHELXL-97
_audit_update_record
;
2015-09-07 deposited with the CCDC.
2015-09-22 downloaded from the CCDC.
;
_cell_angle_alpha 90.00
_cell_angle_beta 96.853(8)
_cell_angle_gamma 90.00
_cell_formula_units_Z 4
_cell_length_a 10.1088(10)
_cell_length_b 15.7379(15)
_cell_length_c 28.106(2)
_cell_measurement_temperature 123(2)
_cell_volume 4439.5(7)
_computing_cell_refinement CrysalisPro
_computing_data_collection CrysalisPro
_computing_data_reduction CrysalisPro
_computing_molecular_graphics X-Seed
_computing_publication_material CifTAB
_computing_structure_refinement 'SHELXL-97 (Sheldrick, 1997)'
_computing_structure_solution 'SHELXS-97 (Sheldrick, 1990)'
_diffrn_ambient_temperature 123(2)
_diffrn_measured_fraction_theta_full 0.998
_diffrn_measured_fraction_theta_max 0.998
_diffrn_measurement_device_type 'Oxford Gemini Ultra'
_diffrn_radiation_monochromator graphite
_diffrn_radiation_source 'Enhance (Mo) X-ray Source'
_diffrn_radiation_type MoK\a
_diffrn_radiation_wavelength 0.71073
_diffrn_reflns_av_R_equivalents 0.0598
_diffrn_reflns_av_sigmaI/netI 0.0819
_diffrn_reflns_limit_h_max 12
_diffrn_reflns_limit_h_min -10
_diffrn_reflns_limit_k_max 19
_diffrn_reflns_limit_k_min -18
_diffrn_reflns_limit_l_max 33
_diffrn_reflns_limit_l_min -34
_diffrn_reflns_number 21635
_diffrn_reflns_theta_full 25.50
_diffrn_reflns_theta_max 25.50
_diffrn_reflns_theta_min 2.92
_exptl_absorpt_coefficient_mu 0.639
_exptl_absorpt_correction_T_max 0.933
_exptl_absorpt_correction_T_min 0.908
_exptl_absorpt_correction_type multi-scan
_exptl_absorpt_process_details 'SCALE3 ABSPACK'
_exptl_crystal_colour yellow-orange
_exptl_crystal_density_diffrn 1.285
_exptl_crystal_density_method 'not measured'
_exptl_crystal_description block
_exptl_crystal_F_000 1800
_exptl_crystal_size_max 0.15
_exptl_crystal_size_mid 0.12
_exptl_crystal_size_min 0.10
_refine_diff_density_max 2.395
_refine_diff_density_min -0.856
_refine_diff_density_rms 0.134
_refine_ls_extinction_method none
_refine_ls_goodness_of_fit_ref 1.076
_refine_ls_hydrogen_treatment constr
_refine_ls_matrix_type full
_refine_ls_number_parameters 514
_refine_ls_number_reflns 8243
_refine_ls_number_restraints 1
_refine_ls_restrained_S_all 1.077
_refine_ls_R_factor_all 0.1223
_refine_ls_R_factor_gt 0.0813
_refine_ls_shift/su_max 0.001
_refine_ls_shift/su_mean 0.000
_refine_ls_structure_factor_coef Fsqd
_refine_ls_weighting_details 'calc w=1/[\s^2^(Fo^2^)+(0.0605P)^2^+32.7059P] where P=(Fo^2^+2Fc^2^)/3'
_refine_ls_weighting_scheme calc
_refine_ls_wR_factor_gt 0.1748
_refine_ls_wR_factor_ref 0.1985
_reflns_number_gt 5733
_reflns_number_total 8243
_reflns_threshold_expression >2sigma(I)
_cod_data_source_file c5sc03376d2.cif
_cod_data_source_block compound15
_cod_depositor_comments 'Adding full bibliography for 1532469--1532486.cif.'
_cod_original_sg_symbol_H-M P2(1)/n
_cod_database_code 1532479

loop_
_symmetry_equiv_pos_as_xyz
'x, y, z'
'-x+1/2, y+1/2, -z+1/2'
'-x, -y, -z'
'x-1/2, -y-1/2, z-1/2'

loop_
_atom_site_label
_atom_site_type_symbol
_atom_site_fract_x
_atom_site_fract_y
_atom_site_fract_z
_atom_site_U_iso_or_equiv
_atom_site_adp_type
_atom_site_occupancy
_atom_site_symmetry_multiplicity
_atom_site_calc_flag
_atom_site_refinement_flags
Sn1 Sn 0.98588(5) 0.80789(4) 0.834460(17) 0.03064(18) Uani 1 1 d .
Si1 Si 0.62763(17) 0.79665(13) 0.81346(6) 0.0243(4) Uani 1 1 d .
N1 N 0.7851(5) 0.7999(4) 0.84904(17) 0.0211(12) Uani 1 1 d .
C20 C 0.7986(6) 0.9532(4) 0.9077(2) 0.0209(14) Uani 1 1 d .
H20 H 0.7420 0.9507 0.8760 0.025 Uiso 1 1 calc R
C23 C 1.1769(7) 0.9762(5) 0.9181(3) 0.0360(18) Uani 1 1 d .
H23 H 1.2528 0.9575 0.9387 0.043 Uiso 1 1 calc R
C21 C 0.9380(7) 0.9768(5) 0.8971(2) 0.0258(16) Uani 1 1 d .
C43 C 0.4548(7) 0.7934(5) 0.8879(2) 0.0355(19) Uani 1 1 d .
H43A H 0.3835 0.8227 0.9021 0.053 Uiso 1 1 calc R
H43B H 0.5317 0.7858 0.9122 0.053 Uiso 1 1 calc R
H43C H 0.4229 0.7377 0.8759 0.053 Uiso 1 1 calc R
C5 C 0.8100(6) 0.7064(5) 0.9726(2) 0.0264(16) Uani 1 1 d .
H5 H 0.8172 0.6520 0.9874 0.032 Uiso 1 1 calc R
C22 C 1.0516(7) 0.9506(5) 0.9268(3) 0.0291(16) Uani 1 1 d .
H22 H 1.0423 0.9146 0.9533 0.035 Uiso 1 1 calc R
C6 C 0.8029(6) 0.7109(4) 0.9229(2) 0.0227(15) Uani 1 1 d .
C27 C 0.7393(7) 1.0229(4) 0.9366(2) 0.0232(15) Uani 1 1 d .
C7 C 0.8224(7) 0.6298(4) 0.8953(2) 0.0259(15) Uani 1 1 d .
H7 H 0.7792 0.6402 0.8619 0.031 Uiso 1 1 calc R
C39 C 0.5751(8) 0.6802(6) 0.7993(3) 0.045(2) Uani 1 1 d .
H39 H 0.5907 0.6476 0.8300 0.054 Uiso 1 1 calc R
C4 C 0.8071(7) 0.7776(4) 1.0016(2) 0.0251(15) Uani 1 1 d .
C37 C 0.6721(10) 0.9476(5) 0.7634(3) 0.059(3) Uani 1 1 d D
H37A H 0.6871 0.9748 0.7332 0.088 Uiso 1 1 calc R
H37B H 0.7498 0.9570 0.7873 0.088 Uiso 1 1 calc R
H37C H 0.5929 0.9723 0.7751 0.088 Uiso 1 1 calc R
C33 C 0.8167(8) 0.7688(5) 1.0559(2) 0.0315(17) Uani 1 1 d .
H33 H 0.8182 0.8274 1.0697 0.038 Uiso 1 1 calc R
C3 C 0.8004(6) 0.8563(4) 0.9793(2) 0.0242(15) Uani 1 1 d .
H3 H 0.8005 0.9060 0.9985 0.029 Uiso 1 1 calc R
C24 C 1.1931(8) 1.0289(5) 0.8798(3) 0.0386(19) Uani 1 1 d .
H24 H 1.2797 1.0466 0.8741 0.046 Uiso 1 1 calc R
C40 C 0.6720(8) 0.6427(6) 0.7647(3) 0.052(3) Uani 1 1 d .
H40A H 0.6606 0.5809 0.7625 0.078 Uiso 1 1 calc R
H40B H 0.7643 0.6560 0.7773 0.078 Uiso 1 1 calc R
H40C H 0.6515 0.6679 0.7328 0.078 Uiso 1 1 calc R
C25 C 1.0827(8) 1.0555(5) 0.8501(3) 0.040(2) Uani 1 1 d .
H25 H 1.0931 1.0909 0.8234 0.048 Uiso 1 1 calc R
C42 C 0.4971(8) 0.8478(6) 0.8452(3) 0.046(2) Uani 1 1 d .
H42 H 0.5383 0.9009 0.8600 0.056 Uiso 1 1 calc R
C41 C 0.4266(9) 0.6678(6) 0.7792(4) 0.056(3) Uani 1 1 d .
H41A H 0.4069 0.7004 0.7495 0.085 Uiso 1 1 calc R
H41B H 0.3697 0.6877 0.8028 0.085 Uiso 1 1 calc R
H41C H 0.4093 0.6074 0.7726 0.085 Uiso 1 1 calc R
C36 C 0.6509(9) 0.8508(5) 0.7553(3) 0.053(2) Uani 1 1 d D
H36 H 0.7378 0.8291 0.7466 0.064 Uiso 1 1 calc R
C44 C 0.3736(8) 0.8771(6) 0.8104(3) 0.053(2) Uani 1 1 d .
H44A H 0.3310 0.8274 0.7940 0.080 Uiso 1 1 calc R
H44B H 0.4024 0.9164 0.7866 0.080 Uiso 1 1 calc R
H44C H 0.3099 0.9058 0.8286 0.080 Uiso 1 1 calc R
C35 C 0.6958(8) 0.7227(6) 1.0716(3) 0.046(2) Uani 1 1 d .
H35A H 0.6141 0.7519 1.0583 0.069 Uiso 1 1 calc R
H35B H 0.7020 0.7227 1.1067 0.069 Uiso 1 1 calc R
H35C H 0.6940 0.6640 1.0599 0.069 Uiso 1 1 calc R
C32 C 0.6047(7) 1.0211(5) 0.9434(3) 0.0309(17) Uani 1 1 d .
H32 H 0.5522 0.9740 0.9313 0.037 Uiso 1 1 calc R
C29 C 0.7549(8) 1.1563(5) 0.9791(3) 0.0330(17) Uani 1 1 d .
H29 H 0.8079 1.2024 0.9922 0.040 Uiso 1 1 calc R
C19 C 1.0077(8) 0.5826(6) 0.8477(3) 0.042(2) Uani 1 1 d .
H19 H 0.9433 0.5770 0.8204 0.051 Uiso 1 1 calc R
C28 C 0.8124(7) 1.0929(5) 0.9550(2) 0.0292(16) Uani 1 1 d .
H28 H 0.9041 1.0969 0.9508 0.035 Uiso 1 1 calc R
C9 C 0.6230(7) 0.5589(5) 0.9260(3) 0.0332(17) Uani 1 1 d .
H9 H 0.5801 0.6127 0.9245 0.040 Uiso 1 1 calc R
C26 C 0.9579(8) 1.0310(5) 0.8589(3) 0.0347(18) Uani 1 1 d .
H26 H 0.8826 1.0512 0.8386 0.042 Uiso 1 1 calc R
C8 C 0.7526(7) 0.5519(5) 0.9132(3) 0.0286(16) Uani 1 1 d .
C48 C 0.9833(7) 0.7599(5) 0.7246(3) 0.0355(18) Uani 1 1 d .
C31 C 0.5453(7) 1.0844(5) 0.9667(3) 0.0323(17) Uani 1 1 d .
H31 H 0.4535 1.0810 0.9707 0.039 Uiso 1 1 calc R
C10 C 0.5573(8) 0.4890(5) 0.9406(3) 0.040(2) Uani 1 1 d .
H10 H 0.4707 0.4955 0.9501 0.048 Uiso 1 1 calc R
C53 C 1.0732(9) 0.6946(7) 0.7369(3) 0.058(3) Uani 1 1 d .
H53 H 1.1316 0.6993 0.7659 0.069 Uiso 1 1 calc R
C30 C 0.6218(8) 1.1540(5) 0.9846(3) 0.0366(19) Uani 1 1 d .
H30 H 0.5821 1.1990 1.0004 0.044 Uiso 1 1 calc R
C14 C 0.9676(7) 0.6124(5) 0.8910(3) 0.0288(16) Uani 1 1 d .
C45 C 0.9816(8) 0.8336(6) 0.7563(3) 0.042(2) Uani 1 1 d .
C34 C 0.9435(8) 0.7245(6) 1.0768(3) 0.043(2) Uani 1 1 d .
H34A H 0.9423 0.6655 1.0656 0.065 Uiso 1 1 calc R
H34B H 0.9496 0.7254 1.1119 0.065 Uiso 1 1 calc R
H34C H 1.0206 0.7540 1.0665 0.065 Uiso 1 1 calc R
C49 C 0.8956(8) 0.7485(6) 0.6823(3) 0.044(2) Uani 1 1 d .
H49 H 0.8314 0.7912 0.6726 0.053 Uiso 1 1 calc R
C15 C 1.0669(8) 0.6234(6) 0.9292(3) 0.044(2) Uani 1 1 d .
H15 H 1.0444 0.6446 0.9589 0.053 Uiso 1 1 calc R
C12 C 0.7422(9) 0.4028(5) 0.9285(3) 0.049(2) Uani 1 1 d .
H12 H 0.7844 0.3488 0.9292 0.059 Uiso 1 1 calc R
C18 C 1.1361(8) 0.5618(6) 0.8441(3) 0.048(2) Uani 1 1 d .
H18 H 1.1594 0.5384 0.8151 0.058 Uiso 1 1 calc R
C38 C 0.5465(9) 0.8290(9) 0.7112(3) 0.080(4) Uani 1 1 d .
H38A H 0.4589 0.8512 0.7166 0.119 Uiso 1 1 calc R
H38B H 0.5411 0.7672 0.7070 0.119 Uiso 1 1 calc R
H38C H 0.5741 0.8550 0.6822 0.119 Uiso 1 1 calc R
C13 C 0.8085(8) 0.4726(5) 0.9142(3) 0.043(2) Uani 1 1 d .
H13 H 0.8951 0.4658 0.9048 0.052 Uiso 1 1 calc R
C16 C 1.1971(9) 0.6040(8) 0.9245(3) 0.065(3) Uani 1 1 d .
H16 H 1.2636 0.6113 0.9511 0.079 Uiso 1 1 calc R
C50 C 0.9011(9) 0.6772(7) 0.6548(3) 0.055(3) Uani 1 1 d .
H50 H 0.8404 0.6712 0.6265 0.066 Uiso 1 1 calc R
C11 C 0.6150(9) 0.4093(6) 0.9418(3) 0.047(2) Uani 1 1 d .
H11 H 0.5692 0.3607 0.9515 0.057 Uiso 1 1 calc R
C17 C 1.2328(9) 0.5741(7) 0.8820(3) 0.062(3) Uani 1 1 d .
H17 H 1.3234 0.5621 0.8789 0.075 Uiso 1 1 calc R
C51 C 0.9932(10) 0.6134(7) 0.6673(4) 0.063(3) Uani 1 1 d .
H51 H 0.9960 0.5641 0.6479 0.076 Uiso 1 1 calc R
C52 C 1.0817(10) 0.6231(7) 0.7091(4) 0.066(3) Uani 1 1 d .
H52 H 1.1471 0.5809 0.7182 0.080 Uiso 1 1 calc R
C1 C 0.7917(6) 0.7922(4) 0.9003(2) 0.0226(15) Uani 1 1 d .
C2 C 0.7933(6) 0.8653(4) 0.9296(2) 0.0216(14) Uani 1 1 d .
C47 C 1.0337(11) 0.9377(7) 0.6921(3) 0.070(3) Uani 1 1 d .
H47A H 1.1169 0.9702 0.6948 0.105 Uiso 1 1 calc R
H47B H 0.9606 0.9729 0.6769 0.105 Uiso 1 1 calc R
H47C H 1.0427 0.8868 0.6727 0.105 Uiso 1 1 calc R
C46 C 1.0041(9) 0.9117(6) 0.7417(3) 0.049(2) Uani 1 1 d .
H46 H 1.0014 0.9559 0.7646 0.058 Uiso 1 1 calc R

loop_
_atom_site_aniso_label
_atom_site_aniso_U_11
_atom_site_aniso_U_22
_atom_site_aniso_U_33
_atom_site_aniso_U_23
_atom_site_aniso_U_13
_atom_site_aniso_U_12
Sn1 0.0188(3) 0.0498(3) 0.0237(3) -0.0051(2) 0.00410(17) -0.0021(2)
Si1 0.0158(9) 0.0434(12) 0.0134(9) -0.0013(8) 0.0006(7) -0.0001(9)
N1 0.013(2) 0.037(3) 0.014(3) -0.003(2) -0.0003(19) -0.001(3)
C20 0.017(3) 0.027(4) 0.018(3) -0.004(3) -0.002(3) -0.002(3)
C23 0.023(4) 0.044(5) 0.041(5) -0.004(4) 0.004(3) 0.002(4)
C21 0.026(4) 0.034(4) 0.018(3) -0.003(3) 0.003(3) 0.006(3)
C43 0.019(3) 0.064(6) 0.025(4) -0.007(4) 0.007(3) -0.004(4)
C5 0.019(3) 0.030(4) 0.030(4) 0.002(3) 0.001(3) 0.003(3)
C22 0.024(4) 0.032(4) 0.031(4) -0.002(3) 0.001(3) 0.004(3)
C6 0.014(3) 0.030(4) 0.025(4) -0.002(3) 0.003(3) 0.005(3)
C27 0.026(4) 0.026(4) 0.018(3) 0.004(3) 0.003(3) 0.001(3)
C7 0.021(4) 0.030(4) 0.026(4) 0.003(3) -0.002(3) 0.000(3)
C39 0.040(5) 0.057(6) 0.037(5) -0.001(4) 0.003(4) -0.002(4)
C4 0.019(3) 0.035(4) 0.022(4) 0.000(3) 0.004(3) 0.005(3)
C37 0.054(6) 0.065(6) 0.052(6) 0.029(5) -0.017(5) -0.027(5)
C33 0.040(4) 0.032(4) 0.023(4) 0.000(3) 0.003(3) 0.004(4)
C3 0.019(3) 0.028(4) 0.026(4) -0.003(3) 0.002(3) 0.004(3)
C24 0.031(4) 0.050(5) 0.036(5) -0.006(4) 0.009(3) -0.009(4)
C40 0.041(5) 0.073(6) 0.038(5) -0.025(4) -0.008(4) 0.025(5)
C25 0.048(5) 0.046(5) 0.029(4) 0.003(4) 0.012(4) -0.003(4)
C42 0.038(5) 0.052(5) 0.049(5) -0.013(4) 0.004(4) 0.008(4)
C41 0.038(5) 0.067(7) 0.061(6) -0.001(5) -0.007(4) 0.002(5)
C36 0.043(5) 0.088(7) 0.028(5) 0.002(5) 0.005(4) -0.006(5)
C44 0.030(5) 0.075(7) 0.053(6) -0.020(5) -0.004(4) 0.012(5)
C35 0.037(5) 0.065(6) 0.039(5) 0.010(4) 0.013(4) 0.005(4)
C32 0.029(4) 0.038(4) 0.025(4) 0.000(3) 0.001(3) 0.003(3)
C29 0.042(5) 0.030(4) 0.027(4) -0.004(3) 0.002(3) 0.002(4)
C19 0.037(5) 0.064(6) 0.023(4) -0.008(4) -0.009(3) 0.001(4)
C28 0.025(4) 0.035(4) 0.027(4) -0.001(3) 0.003(3) -0.004(3)
C9 0.027(4) 0.035(4) 0.037(4) -0.003(3) 0.005(3) -0.001(3)
C26 0.037(4) 0.039(5) 0.027(4) 0.005(3) -0.002(3) -0.007(4)
C8 0.028(4) 0.029(4) 0.028(4) 0.000(3) 0.001(3) 0.003(3)
C48 0.021(4) 0.057(5) 0.031(4) -0.003(4) 0.010(3) 0.003(4)
C31 0.028(4) 0.039(4) 0.031(4) 0.004(3) 0.009(3) 0.006(4)
C10 0.024(4) 0.052(5) 0.044(5) 0.003(4) 0.005(3) -0.008(4)
C53 0.043(5) 0.091(7) 0.037(5) -0.023(5) -0.004(4) 0.017(6)
C30 0.055(5) 0.032(4) 0.024(4) 0.003(3) 0.012(4) 0.010(4)
C14 0.020(4) 0.035(4) 0.030(4) -0.005(3) 0.001(3) -0.005(3)
C45 0.027(4) 0.066(6) 0.033(4) -0.007(4) 0.004(3) -0.009(4)
C34 0.037(5) 0.067(6) 0.024(4) 0.013(4) -0.001(3) -0.003(4)
C49 0.031(4) 0.076(6) 0.026(4) -0.006(4) 0.005(3) 0.013(4)
C15 0.026(4) 0.067(6) 0.038(5) -0.022(4) 0.000(3) 0.005(4)
C12 0.047(5) 0.027(4) 0.073(7) 0.008(4) 0.008(5) 0.008(4)
C18 0.028(4) 0.080(7) 0.036(5) -0.015(4) 0.002(3) 0.016(4)
C38 0.037(5) 0.178(13) 0.022(4) -0.004(6) -0.006(4) 0.003(7)
C13 0.031(4) 0.034(5) 0.067(6) 0.002(4) 0.010(4) 0.007(4)
C16 0.031(5) 0.119(9) 0.043(5) -0.027(6) -0.007(4) 0.008(5)
C50 0.037(5) 0.095(8) 0.032(5) -0.014(5) 0.001(4) -0.004(5)
C11 0.047(5) 0.041(5) 0.053(6) 0.009(4) 0.003(4) -0.006(4)
C17 0.033(5) 0.101(8) 0.053(6) -0.024(6) 0.008(4) 0.009(5)
C51 0.058(6) 0.081(8) 0.050(6) -0.024(5) 0.002(5) 0.008(6)
C52 0.048(6) 0.088(8) 0.058(6) -0.021(6) -0.011(5) 0.032(6)
C1 0.007(3) 0.034(4) 0.026(4) -0.002(3) 0.002(2) -0.003(3)
C2 0.013(3) 0.032(4) 0.019(3) 0.000(3) -0.001(2) -0.001(3)
C47 0.085(8) 0.084(8) 0.044(6) 0.004(5) 0.021(5) -0.032(6)
C46 0.052(5) 0.061(6) 0.034(5) -0.009(4) 0.009(4) -0.013(5)

loop_
_atom_type_symbol
_atom_type_description
_atom_type_scat_dispersion_real
_atom_type_scat_dispersion_imag
_atom_type_scat_source
C C 0.0033 0.0016 'International Tables Vol C Tables 4.2.6.8 and 6.1.1.4'
H H 0.0000 0.0000 'International Tables Vol C Tables 4.2.6.8 and 6.1.1.4'
Sn Sn -0.6537 1.4246 'International Tables Vol C Tables 4.2.6.8 and 6.1.1.4'
Si Si 0.0817 0.0704 'International Tables Vol C Tables 4.2.6.8 and 6.1.1.4'
N N 0.0061 0.0033 'International Tables Vol C Tables 4.2.6.8 and 6.1.1.4'

loop_
_geom_angle_atom_site_label_1
_geom_angle_atom_site_label_2
_geom_angle_atom_site_label_3
_geom_angle
N1 Sn1 C45 107.1(2)
N1 Si1 C42 110.9(3)
N1 Si1 C36 106.2(3)
C42 Si1 C36 112.9(4)
N1 Si1 C39 110.4(3)
C42 Si1 C39 108.4(4)
C36 Si1 C39 108.0(4)
C1 N1 Si1 119.5(4)
C1 N1 Sn1 105.5(4)
Si1 N1 Sn1 134.9(3)
C2 C20 C21 112.3(5)
C2 C20 C27 113.8(5)
C21 C20 C27 111.1(5)
C22 C23 C24 120.6(7)
C22 C21 C26 116.9(7)
C22 C21 C20 121.7(6)
C26 C21 C20 121.2(6)
C4 C5 C6 123.1(6)
C23 C22 C21 121.0(7)
C5 C6 C1 118.9(6)
C5 C6 C7 118.4(6)
C1 C6 C7 122.3(6)
C28 C27 C32 116.6(7)
C28 C27 C20 122.7(6)
C32 C27 C20 120.5(6)
C14 C7 C6 112.3(6)
C14 C7 C8 111.8(6)
C6 C7 C8 114.3(6)
C41 C39 C40 112.0(7)
C41 C39 Si1 115.1(6)
C40 C39 Si1 107.8(6)
C3 C4 C5 117.4(6)
C3 C4 C33 121.8(6)
C5 C4 C33 120.7(6)
C34 C33 C4 112.4(6)
C34 C33 C35 109.7(6)
C4 C33 C35 112.0(6)
C4 C3 C2 122.4(6)
C25 C24 C23 119.4(7)
C26 C25 C24 120.2(7)
C44 C42 C43 111.6(7)
C44 C42 Si1 112.7(6)
C43 C42 Si1 113.7(6)
C37 C36 C38 113.6(8)
C37 C36 Si1 110.2(6)
C38 C36 Si1 116.5(7)
C31 C32 C27 122.7(7)
C30 C29 C28 120.9(7)
C18 C19 C14 121.5(7)
C29 C28 C27 121.4(7)
C10 C9 C8 120.9(7)
C25 C26 C21 121.9(7)
C13 C8 C9 117.5(7)
C13 C8 C7 122.1(7)
C9 C8 C7 120.2(6)
C53 C48 C49 116.4(8)
C53 C48 C45 119.3(7)
C49 C48 C45 124.3(8)
C32 C31 C30 119.1(7)
C9 C10 C11 121.1(8)
C52 C53 C48 123.1(8)
C29 C30 C31 119.2(7)
C15 C14 C19 117.0(7)
C15 C14 C7 122.2(7)
C19 C14 C7 120.8(6)
C46 C45 C48 122.1(8)
C46 C45 Sn1 119.3(6)
C48 C45 Sn1 117.2(6)
C50 C49 C48 121.2(8)
C16 C15 C14 120.5(8)
C13 C12 C11 121.5(8)
C19 C18 C17 120.6(8)
C8 C13 C12 121.4(8)
C17 C16 C15 121.1(8)
C49 C50 C51 121.6(8)
C10 C11 C12 117.6(8)
C16 C17 C18 119.2(8)
C50 C51 C52 118.5(9)
C53 C52 C51 119.3(9)
C2 C1 C6 118.5(6)
C2 C1 N1 120.6(6)
C6 C1 N1 120.8(6)
C3 C2 C1 119.7(6)
C3 C2 C20 119.8(6)
C1 C2 C20 120.4(6)
C45 C46 C47 126.6(9)

loop_
_geom_bond_atom_site_label_1
_geom_bond_atom_site_label_2
_geom_bond_distance
Sn1 N1 2.122(5)
Sn1 C45 2.229(8)
Si1 N1 1.777(5)
Si1 C42 1.862(8)
Si1 C36 1.883(9)
Si1 C39 1.937(9)
N1 C1 1.440(8)
C20 C2 1.518(9)
C20 C21 1.520(9)
C20 C27 1.530(9)
C23 C22 1.378(10)
C23 C24 1.384(11)
C21 C22 1.399(9)
C21 C26 1.405(10)
C43 C42 1.574(12)
C5 C4 1.388(10)
C5 C6 1.392(9)
C6 C1 1.426(9)
C6 C7 1.519(9)
C27 C28 1.392(10)
C27 C32 1.396(10)
C7 C14 1.512(10)
C7 C8 1.529(10)
C39 C41 1.552(11)
C39 C40 1.574(11)
C4 C3 1.386(10)
C4 C33 1.525(9)
C37 C36 1.552(7)
C33 C34 1.514(11)
C33 C35 1.531(11)
C3 C2 1.398(9)
C24 C25 1.378(11)
C25 C26 1.370(11)
C42 C44 1.561(11)
C36 C38 1.568(11)
C32 C31 1.370(10)
C29 C30 1.373(11)
C29 C28 1.374(10)
C19 C18 1.354(11)
C19 C14 1.408(10)
C9 C10 1.373(11)
C9 C8 1.404(10)
C8 C13 1.368(11)
C48 C53 1.390(12)
C48 C49 1.407(11)
C48 C45 1.462(12)
C31 C30 1.399(11)
C10 C11 1.382(12)
C53 C52 1.379(13)
C14 C15 1.392(10)
C45 C46 1.324(12)
C49 C50 1.367(13)
C15 C16 1.374(12)
C12 C13 1.372(12)
C12 C11 1.385(12)
C18 C17 1.371(12)
C16 C17 1.370(13)
C50 C51 1.385(14)
C51 C52 1.397(13)
C1 C2 1.413(9)
C47 C46 1.515(12)
